data_7022731
loop_
_publ_author_name
'Jia, Hong-Li'
'Jia, Ming-Jun'
'Li, Guang-Hua'
'Wang, Yan-Ning'
'Yu, Jie-Hui'
'Xu, Ji-Qing'

_publ_section_title
;
 New thiocyanatocadmates templated by multi-dentate N-heterocyclic/diamine
 molecules.
;
_journal_issue 18
_journal_name_full 'Dalton transactions (Cambridge, England : 2003)'
_journal_page_first 6429
_journal_page_last 6439
_journal_paper_doi 10.1039/c3dt32900c
_journal_volume 42
_journal_year 2013
_chemical_formula_sum 'C17 H15 Cd N6 S4'
_chemical_formula_weight 544.04
_chemical_name_systematic
;
?
;
_space_group_IT_number 18
_symmetry_cell_setting orthorhombic
_symmetry_space_group_name_Hall 'P 2 2ab'
_symmetry_space_group_name_H-M 'P 21 21 2'
_atom_sites_solution_hydrogens geom
_atom_sites_solution_primary direct
_atom_sites_solution_secondary difmap
_audit_creation_method SHELXL-97
_cell_angle_alpha 90.00
_cell_angle_beta 90.00
_cell_angle_gamma 90.00
_cell_formula_units_Z 2
_cell_length_a 20.400(2)
_cell_length_b 12.0901(13)
_cell_length_c 4.2614(5)
_cell_measurement_temperature 293(2)
_cell_volume 1051.0(2)
_computing_cell_refinement 'Bruker SMAR'
_computing_data_collection 'Bruker SMAR'
_computing_data_reduction 'Bruker SMAR'
_computing_structure_refinement 'SHELXL-97 (Sheldrick, 1997)'
_computing_structure_solution 'SHELXS-97 (Sheldrick, 1990)'
_diffrn_ambient_temperature 293(2)
_diffrn_detector_area_resol_mean 9.00cm
_diffrn_measured_fraction_theta_full 1.000
_diffrn_measured_fraction_theta_max 1.000
_diffrn_measurement_device_type 'CCD area detector'
_diffrn_measurement_method 'phi and omega scans'
_diffrn_radiation_monochromator graphite
_diffrn_radiation_source 'fine-focus sealed tube'
_diffrn_radiation_type MoK\a
_diffrn_radiation_wavelength 0.71073
_diffrn_reflns_av_R_equivalents 0.0382
_diffrn_reflns_av_sigmaI/netI 0.0298
_diffrn_reflns_limit_h_max 20
_diffrn_reflns_limit_h_min -22
_diffrn_reflns_limit_k_max 13
_diffrn_reflns_limit_k_min -12
_diffrn_reflns_limit_l_max 4
_diffrn_reflns_limit_l_min -4
_diffrn_reflns_number 5076
_diffrn_reflns_theta_full 23.31
_diffrn_reflns_theta_max 23.31
_diffrn_reflns_theta_min 1.96
_diffrn_standards_decay_% none
_diffrn_standards_interval_count none
_diffrn_standards_interval_time none
_diffrn_standards_number none
_exptl_absorpt_coefficient_mu 1.452
_exptl_absorpt_correction_T_max 0.865
_exptl_absorpt_correction_T_min 0.828
_exptl_absorpt_correction_type empirical
_exptl_absorpt_process_details SADABS
_exptl_crystal_colour COLORLESS
_exptl_crystal_density_diffrn 1.719
_exptl_crystal_density_method 'not measured'
_exptl_crystal_description BLOCK
_exptl_crystal_F_000 542
_exptl_crystal_size_max 0.13
_exptl_crystal_size_mid 0.12
_exptl_crystal_size_min 0.1
_refine_diff_density_max 0.381
_refine_diff_density_min -0.389
_refine_diff_density_rms 0.059
_refine_ls_abs_structure_details 'Flack H D (1983), Acta Cryst. A39, 876-881'
_refine_ls_abs_structure_Flack 0.10(4)
_refine_ls_extinction_method none
_refine_ls_goodness_of_fit_ref 1.148
_refine_ls_hydrogen_treatment mixed
_refine_ls_matrix_type full
_refine_ls_number_parameters 144
_refine_ls_number_reflns 1527
_refine_ls_number_restraints 0
_refine_ls_restrained_S_all 1.148
_refine_ls_R_factor_all 0.0285
_refine_ls_R_factor_gt 0.0272
_refine_ls_shift/su_max 0.000
_refine_ls_shift/su_mean 0.000
_refine_ls_structure_factor_coef Fsqd
_refine_ls_weighting_details 'calc w=1/[\s^2^(Fo^2^)+(0.0300P)^2^+0.5014P] where P=(Fo^2^+2Fc^2^)/3'
_refine_ls_weighting_scheme calc
_refine_ls_wR_factor_gt 0.0657
_refine_ls_wR_factor_ref 0.0661
_reflns_number_gt 1470
_reflns_number_total 1527
_reflns_threshold_expression >2sigma(I)
_cod_data_source_file c3dt32900c.txt
_cod_data_source_block 4
_cod_depositor_comments
;
The following automatic conversions were performed:

'_exptl_absorpt_correction_type' value 'EMPIRICAL' changed to
'empirical' according to
/home/saulius/struct/CIF-dictionaries/cif_core.dic dictionary named
'cif_core.dic' version 2.4.2 from
2011-04-26.

'_refine_ls_hydrogen_treatment' value 'MIXED' changed to
'mixed' according to
/home/saulius/struct/CIF-dictionaries/cif_core.dic dictionary named
'cif_core.dic' version 2.4.2 from 2011-04-26.

Automatic conversion script
Id: cif_fix_values 1891 2012-01-12 08:04:46Z andrius 
;
_cod_original_sg_symbol_H-M P21212
_cod_database_code 7022731

loop_
_symmetry_equiv_pos_as_xyz
'x, y, z'
'-x, -y, z'
'x+1/2, -y+1/2, -z'
'-x+1/2, y+1/2, -z'

loop_
_atom_site_label
_atom_site_type_symbol
_atom_site_fract_x
_atom_site_fract_y
_atom_site_fract_z
_atom_site_U_iso_or_equiv
_atom_site_adp_type
_atom_site_occupancy
_atom_site_symmetry_multiplicity
_atom_site_calc_flag
_atom_site_refinement_flags
Cd1 Cd 0.0000 0.0000 0.63890(12) 0.05019(18) Uani 1 2 d S
S1 S -0.03450(5) 0.16003(9) 0.2592(3) 0.0420(3) Uani 1 1 d .
S2 S 0.21280(6) 0.13094(10) 1.0599(3) 0.0498(3) Uani 1 1 d .
N1 N -0.1719(2) 0.1561(4) 0.3326(14) 0.0670(13) Uani 1 1 d .
N2 N 0.09189(19) 0.0680(3) 0.8161(10) 0.0479(10) Uani 1 1 d .
N3 N 0.27470(19) -0.0942(4) 0.7401(10) 0.0387(9) Uani 1 1 d .
C1 C 0.3468(2) 0.0396(3) 0.4730(11) 0.0342(11) Uani 1 1 d .
H1A H 0.3210 0.0975 0.5464 0.041 Uiso 1 1 calc R
C2 C 0.4006(2) 0.0600(3) 0.2861(11) 0.0368(11) Uani 1 1 d .
H2A H 0.4109 0.1326 0.2342 0.044 Uiso 1 1 calc R
C3 C 0.43990(19) -0.0247(3) 0.1735(9) 0.0287(9) Uani 1 1 d .
C4 C 0.4247(2) -0.1316(3) 0.2559(10) 0.0356(10) Uani 1 1 d .
H4A H 0.4511 -0.1891 0.1846 0.043 Uiso 1 1 calc R
C5 C 0.3707(2) -0.1553(4) 0.4441(10) 0.0352(10) Uani 1 1 d .
H5A H 0.3608 -0.2280 0.4984 0.042 Uiso 1 1 calc R
C6 C 0.3321(2) -0.0689(3) 0.5487(10) 0.0295(10) Uani 1 1 d .
C7 C 0.5000 0.0000 -0.0256(14) 0.0394(14) Uani 1 2 d S
C8 C -0.1149(3) 0.1566(4) 0.3096(12) 0.0462(12) Uani 1 1 d .
C9 C 0.1419(2) 0.0936(3) 0.9181(11) 0.0344(10) Uani 1 1 d .
H07 H 0.493(3) 0.061(3) -0.146(10) 0.047(12) Uiso 1 1 d .
H03 H 0.261(2) -0.035(4) 0.879(11) 0.038(12) Uiso 1 1 d .
H02 H 0.281(2) -0.150(4) 0.842(12) 0.043(14) Uiso 1 1 d .
H01 H 0.239(2) -0.122(4) 0.582(12) 0.049(13) Uiso 1 1 d .

loop_
_atom_site_aniso_label
_atom_site_aniso_U_11
_atom_site_aniso_U_22
_atom_site_aniso_U_33
_atom_site_aniso_U_23
_atom_site_aniso_U_13
_atom_site_aniso_U_12
Cd1 0.0278(2) 0.0449(3) 0.0779(4) 0.000 0.000 -0.0072(2)
S1 0.0338(6) 0.0420(6) 0.0503(7) 0.0073(5) 0.0020(6) -0.0058(5)
S2 0.0354(6) 0.0500(7) 0.0640(8) -0.0202(6) -0.0095(6) 0.0040(5)
N1 0.045(3) 0.062(3) 0.094(4) 0.015(3) 0.012(3) 0.004(2)
N2 0.040(2) 0.043(2) 0.061(3) 0.000(2) -0.004(2) -0.0020(18)
N3 0.034(2) 0.043(2) 0.039(2) 0.000(2) 0.0020(19) 0.0039(18)
C1 0.030(2) 0.034(2) 0.039(3) -0.0037(19) -0.003(2) 0.0098(17)
C2 0.037(3) 0.033(2) 0.040(3) 0.005(2) -0.006(2) -0.0026(19)
C3 0.029(2) 0.034(3) 0.023(2) -0.0034(18) -0.0087(17) -0.0015(16)
C4 0.034(2) 0.039(2) 0.033(2) -0.007(2) 0.004(2) 0.0046(19)
C5 0.038(3) 0.031(2) 0.036(2) 0.000(2) 0.002(2) -0.0005(18)
C6 0.026(2) 0.038(2) 0.024(2) -0.005(2) -0.0022(19) 0.0009(17)
C7 0.043(3) 0.046(4) 0.029(3) 0.000 0.000 -0.006(4)
C8 0.049(3) 0.035(2) 0.054(3) 0.005(2) 0.002(3) 0.001(2)
C9 0.034(3) 0.032(2) 0.037(3) -0.003(2) 0.000(2) 0.0038(19)

loop_
_atom_type_symbol
_atom_type_description
_atom_type_scat_dispersion_real
_atom_type_scat_dispersion_imag
_atom_type_scat_source
C C 0.0033 0.0016 'International Tables Vol C Tables 4.2.6.8 and 6.1.1.4'
H H 0.0000 0.0000 'International Tables Vol C Tables 4.2.6.8 and 6.1.1.4'
Cd Cd -0.8075 1.2024 'International Tables Vol C Tables 4.2.6.8 and 6.1.1.4'
N N 0.0061 0.0033 'International Tables Vol C Tables 4.2.6.8 and 6.1.1.4'
S S 0.1246 0.1234 'International Tables Vol C Tables 4.2.6.8 and 6.1.1.4'

loop_
_geom_angle_atom_site_label_1
_geom_angle_atom_site_label_2
_geom_angle_atom_site_label_3
_geom_angle
_geom_angle_site_symmetry_1
_geom_angle_site_symmetry_3
N2 Cd1 N2 139.5(2) . 2
N2 Cd1 S1 99.57(11) . .
N2 Cd1 S1 105.16(11) 2 .
N2 Cd1 S1 105.16(11) . 2
N2 Cd1 S1 99.57(11) 2 2
S1 Cd1 S1 103.67(6) . 2
C8 S1 Cd1 99.63(17) . .
C9 N2 Cd1 173.4(4) . .
C6 N3 H03 115(3) . .
C6 N3 H02 110(3) . .
H03 N3 H02 109(4) . .
C6 N3 H01 106(3) . .
H03 N3 H01 115(4) . .
H02 N3 H01 101(4) . .
C2 C1 C6 118.5(4) . .
C2 C1 H1A 120.8 . .
C6 C1 H1A 120.8 . .
C1 C2 C3 121.9(4) . .
C1 C2 H2A 119.0 . .
C3 C2 H2A 119.0 . .
C4 C3 C2 118.4(4) . .
C4 C3 C7 120.6(3) . .
C2 C3 C7 120.9(3) . .
C3 C4 C5 121.3(4) . .
C3 C4 H4A 119.4 . .
C5 C4 H4A 119.4 . .
C6 C5 C4 118.7(4) . .
C6 C5 H5A 120.6 . .
C4 C5 H5A 120.6 . .
C5 C6 C1 121.1(4) . .
C5 C6 N3 118.7(4) . .
C1 C6 N3 120.2(4) . .
C3 C7 C3 112.2(4) 2_655 .
C3 C7 H07 106(3) 2_655 .
C3 C7 H07 111(3) . .
N1 C8 S1 177.1(5) . .
N2 C9 S2 179.4(4) . .

loop_
_geom_bond_atom_site_label_1
_geom_bond_atom_site_label_2
_geom_bond_distance
_geom_bond_site_symmetry_2
Cd1 N2 2.182(4) .
Cd1 N2 2.182(4) 2
Cd1 S1 2.6186(12) .
Cd1 S1 2.6186(12) 2
S1 C8 1.654(5) .
S2 C9 1.631(5) .
N1 C8 1.168(6) .
N2 C9 1.152(6) .
N3 C6 1.459(6) .
N3 H03 0.97(5) .
N3 H02 0.81(5) .
N3 H01 1.06(5) .
C1 C2 1.379(6) .
C1 C6 1.385(6) .
C1 H1A 0.9300 .
C2 C3 1.386(6) .
C2 H2A 0.9300 .
C3 C4 1.374(6) .
C3 C7 1.521(5) .
C4 C5 1.393(6) .
C4 H4A 0.9300 .
C5 C6 1.383(6) .
C5 H5A 0.9300 .
C7 C3 1.521(5) 2_655
C7 H07 0.91(4) .
